data_1552754
loop_
_publ_author_name
'Liu, Hongkun'
'Wang, Ying'
'Zhang, Bingbing'
'Yang, Zhihua'
'Pan, Shilie'

_publ_section_title
;
 CsAlB3O6F: a beryllium-free deep-ultraviolet nonlinear optical material
 with enhanced thermal stability
;
_journal_issue 3
_journal_name_full 'Chemical Science'
_journal_page_first 694
_journal_page_last 698
_journal_paper_doi 10.1039/C9SC04862F
_journal_volume 11
_journal_year 2020
_chemical_absolute_configuration ad
_chemical_formula_moiety 'Al B3 Cs F O6'
_chemical_formula_sum 'Al B3 Cs F O6'
_chemical_formula_weight 307.32
_space_group_crystal_system orthorhombic
_space_group_IT_number 33
_space_group_name_Hall 'P 2c -2n'
_space_group_name_H-M_alt 'P n a 21'
_atom_sites_solution_primary dual
_audit_creation_date 2019-04-29
_audit_creation_method
;
Olex2 1.2
(compiled 2018.05.29 svn.r3508 for OlexSys, GUI svn.r5506)
;
_audit_update_record
;
2019-04-30 deposited with the CCDC.	2019-11-05 downloaded from the CCDC.
;
_cell_angle_alpha 90
_cell_angle_beta 90
_cell_angle_gamma 90
_cell_formula_units_Z 4
_cell_length_a 8.064(3)
_cell_length_b 11.970(4)
_cell_length_c 7.036(3)
_cell_measurement_reflns_used 1181
_cell_measurement_temperature 296(2)
_cell_measurement_theta_max 26.60
_cell_measurement_theta_min 3.36
_cell_volume 679.2(4)
_computing_cell_refinement 'SAINT v7.68A (Bruker, 2009)'
_computing_data_reduction 'SAINT v7.68A (Bruker, 2009)'
_computing_molecular_graphics 'Olex2 (Dolomanov et al., 2009)'
_computing_publication_material 'Olex2 (Dolomanov et al., 2009)'
_computing_structure_refinement 'ShelXL (Sheldrick, 2015)'
_computing_structure_solution 'ShelXT (Sheldrick, 2015)'
_diffrn_ambient_temperature 296.15
_diffrn_measured_fraction_theta_full 1.000
_diffrn_measured_fraction_theta_max 1.000
_diffrn_measurement_device_type 'CCD area detector'
_diffrn_measurement_method 'phi and omega scans'
_diffrn_radiation_monochromator graphite
_diffrn_radiation_type MoK\a
_diffrn_radiation_wavelength 0.71073
_diffrn_reflns_av_R_equivalents 0.0463
_diffrn_reflns_av_unetI/netI 0.0462
_diffrn_reflns_Laue_measured_fraction_full 1.000
_diffrn_reflns_Laue_measured_fraction_max 1.000
_diffrn_reflns_limit_h_max 10
_diffrn_reflns_limit_h_min -10
_diffrn_reflns_limit_k_max 14
_diffrn_reflns_limit_k_min -15
_diffrn_reflns_limit_l_max 4
_diffrn_reflns_limit_l_min -9
_diffrn_reflns_number 4407
_diffrn_reflns_point_group_measured_fraction_full 0.780
_diffrn_reflns_point_group_measured_fraction_max 0.765
_diffrn_reflns_theta_full 25.242
_diffrn_reflns_theta_max 27.466
_diffrn_reflns_theta_min 3.046
_exptl_absorpt_coefficient_mu 5.580
_exptl_absorpt_correction_T_max 0.9979
_exptl_absorpt_correction_T_min 0.6760
_exptl_absorpt_correction_type multi-scan
_exptl_absorpt_process_details
'SADABS-2008/1 (Bruker,2008) was used for absorption correction. wR2(int) was 0.0849 before and 0.0532 after correction. The Ratio of minimum to maximum transmission is 0.6774. The \l/2 correction factor is 0.0015.'
_exptl_crystal_colour colourless
_exptl_crystal_colour_primary colourless
_exptl_crystal_density_diffrn 3.005
_exptl_crystal_description plate
_exptl_crystal_F_000 560
_exptl_crystal_recrystallization_method 'From the Melt'
_exptl_crystal_size_max 0.198
_exptl_crystal_size_mid 0.136
_exptl_crystal_size_min 0.126
_refine_diff_density_max 0.724
_refine_diff_density_min -0.755
_refine_diff_density_rms 0.135
_refine_ls_abs_structure_details
;
 Classical Flack method preferred over Parsons because s.u. lower.
;
_refine_ls_abs_structure_Flack -0.04(6)
_refine_ls_extinction_method none
_refine_ls_goodness_of_fit_ref 1.022
_refine_ls_hydrogen_treatment undef
_refine_ls_matrix_type full
_refine_ls_number_parameters 109
_refine_ls_number_reflns 1186
_refine_ls_number_restraints 1
_refine_ls_restrained_S_all 1.021
_refine_ls_R_factor_all 0.0502
_refine_ls_R_factor_gt 0.0283
_refine_ls_shift/su_max 0.001
_refine_ls_shift/su_mean 0.000
_refine_ls_structure_factor_coef Fsqd
_refine_ls_weighting_details 'w=1/[\s^2^(Fo^2^)+(0.0260P)^2^] where P=(Fo^2^+2Fc^2^)/3'
_refine_ls_weighting_scheme calc
_refine_ls_wR_factor_gt 0.0567
_refine_ls_wR_factor_ref 0.0643
_reflns_Friedel_coverage 0.414
_reflns_Friedel_fraction_full 0.516
_reflns_Friedel_fraction_max 0.487
_reflns_number_gt 900
_reflns_number_total 1186
_reflns_threshold_expression 'I > 2\s(I)'
_cod_data_source_file c9sc04862f2.cif
_cod_data_source_block 1
_cod_depositor_comments
;Adding full bibliography for 1552754.cif.

 Adding full bibliography for 1552754.cif.
;
_cod_database_code 1552754
_shelx_shelxl_version_number 2018/3
_shelx_space_group_comment
;
The symmetry employed for this shelxl refinement is uniquely defined
by the following loop, which should always be used as a source of
symmetry information in preference to the above space-group names.
They are only intended as comments.
;
_olex2_refinement_description
;
;
_olex2_submission_special_instructions 'No special instructions were received'

loop_
_space_group_symop_operation_xyz
'x, y, z'
'-x, -y, z+1/2'
'x+1/2, -y+1/2, z'
'-x+1/2, y+1/2, z+1/2'

loop_
_atom_site_label
_atom_site_type_symbol
_atom_site_fract_x
_atom_site_fract_y
_atom_site_fract_z
_atom_site_U_iso_or_equiv
_atom_site_adp_type
_atom_site_occupancy
_atom_site_site_symmetry_order
_atom_site_calc_flag
Cs1 Cs 0.49388(6) 0.72805(4) 0.1395(3) 0.03434(16) Uani 1 1 d
Al1 Al 0.2799(2) 0.42401(17) 0.1288(5) 0.0224(5) Uani 1 1 d
B1 B 0.1909(15) 0.5548(9) 0.4486(14) 0.026(2) Uani 1 1 d
B2 B 0.2126(16) 0.6922(10) 0.6898(13) 0.030(3) Uani 1 1 d
B3 B 0.1887(13) 0.4994(8) 0.7737(14) 0.022(2) Uani 1 1 d
O1 O 0.1977(8) 0.5311(5) 0.2617(7) 0.0282(14) Uani 1 1 d
O2 O 0.1976(8) 0.6668(5) 0.5031(8) 0.0251(14) Uani 1 1 d
O3 O 0.2360(9) 0.7984(5) 0.7491(9) 0.0386(18) Uani 1 1 d
O4 O 0.2042(9) 0.6108(5) 0.8269(8) 0.0266(14) Uani 1 1 d
O5 O 0.1766(7) 0.4725(4) 0.5840(7) 0.0213(13) Uani 1 1 d
O6 O 0.1931(7) 0.4173(5) 0.9036(8) 0.0266(13) Uani 1 1 d
F1 F 0.4804(6) 0.4545(6) 0.0941(11) 0.064(2) Uani 1 1 d

loop_
_atom_site_aniso_label
_atom_site_aniso_U_11
_atom_site_aniso_U_22
_atom_site_aniso_U_33
_atom_site_aniso_U_23
_atom_site_aniso_U_13
_atom_site_aniso_U_12
Cs1 0.0360(3) 0.0304(3) 0.0366(2) -0.0028(5) -0.0001(4) -0.0007(2)
Al1 0.0347(11) 0.0176(11) 0.0149(10) -0.0002(14) 0.0001(17) 0.0020(9)
B1 0.034(6) 0.022(6) 0.022(5) 0.003(5) 0.003(4) -0.002(6)
B2 0.047(6) 0.024(6) 0.018(5) 0.004(4) 0.003(4) -0.001(5)
B3 0.030(5) 0.018(5) 0.016(4) -0.002(4) 0.002(4) -0.008(5)
O1 0.055(4) 0.019(3) 0.010(2) -0.004(2) -0.006(3) 0.004(3)
O2 0.049(4) 0.012(3) 0.014(2) 0.002(3) -0.001(3) 0.003(3)
O3 0.078(6) 0.015(3) 0.023(3) -0.005(3) 0.006(3) -0.012(3)
O4 0.053(4) 0.015(3) 0.012(3) -0.001(3) -0.001(3) -0.004(3)
O5 0.043(3) 0.011(3) 0.011(2) 0.001(2) 0.000(2) -0.001(2)
O6 0.047(4) 0.017(3) 0.016(3) 0.005(2) -0.002(3) 0.000(3)
F1 0.032(3) 0.083(5) 0.078(7) 0.003(4) 0.007(3) 0.002(3)

loop_
_atom_type_symbol
_atom_type_description
_atom_type_scat_dispersion_real
_atom_type_scat_dispersion_imag
_atom_type_scat_source
Al Al 0.0645 0.0514 'International Tables Vol C Tables 4.2.6.8 and 6.1.1.4'
B B 0.0013 0.0007 'International Tables Vol C Tables 4.2.6.8 and 6.1.1.4'
Cs Cs -0.3680 2.1192 'International Tables Vol C Tables 4.2.6.8 and 6.1.1.4'
F F 0.0171 0.0103 'International Tables Vol C Tables 4.2.6.8 and 6.1.1.4'
O O 0.0106 0.0060 'International Tables Vol C Tables 4.2.6.8 and 6.1.1.4'

loop_
_geom_angle_atom_site_label_1
_geom_angle_atom_site_label_2
_geom_angle_atom_site_label_3
_geom_angle
_geom_angle_site_symmetry_1
_geom_angle_site_symmetry_3
O1 Cs1 O1 147.20(18) 3_565 .
O1 Cs1 O2 38.95(13) . .
O1 Cs1 O2 108.26(14) 3_565 .
O1 Cs1 O3 106.00(14) 3_565 1_554
O1 Cs1 O3 87.12(14) . 1_554
O1 Cs1 O4 54.79(13) . 1_554
O1 Cs1 O4 144.53(14) 3_565 1_554
O1 Cs1 O6 91.51(13) . 2_664
O1 Cs1 O6 86.59(13) 3_565 2_664
O2 Cs1 O1 114.30(15) 3_565 .
O2 Cs1 O1 40.88(14) 3_565 3_565
O2 Cs1 O2 81.71(16) 3_565 .
O2 Cs1 O3 112.26(17) 3_565 3_564
O2 Cs1 O3 143.50(15) 3_565 1_554
O2 Cs1 O4 92.13(17) 3_565 3_564
O2 Cs1 O4 167.05(16) 3_565 1_554
O2 Cs1 O6 55.34(13) 3_565 2_664
O2 Cs1 O6 90.00(14) . 2_664
O2 Cs1 O6 61.76(15) 3_565 4_554
O2 Cs1 F1 118.20(16) 3_565 .
O3 Cs1 O1 90.33(15) 3_564 3_565
O3 Cs1 O1 122.37(15) 3_564 .
O3 Cs1 O2 161.19(16) 3_564 .
O3 Cs1 O2 102.18(15) 1_554 .
O3 Cs1 O3 74.47(14) 3_564 1_554
O3 Cs1 O4 80.66(17) 3_564 1_554
O3 Cs1 O6 158.37(15) 1_554 2_664
O3 Cs1 O6 88.22(14) 3_564 2_664
O4 Cs1 O1 56.15(14) 3_564 3_565
O4 Cs1 O1 153.56(15) 3_564 .
O4 Cs1 O2 156.54(13) 3_564 .
O4 Cs1 O2 85.50(14) 1_554 .
O4 Cs1 O3 38.53(15) 1_554 1_554
O4 Cs1 O3 40.21(15) 3_564 3_564
O4 Cs1 O3 69.81(16) 3_564 1_554
O4 Cs1 O4 98.90(18) 3_564 1_554
O4 Cs1 O6 105.12(15) 3_564 2_664
O4 Cs1 O6 126.92(15) 1_554 2_664
O5 Cs1 O1 110.50(14) 4_554 .
O5 Cs1 O1 58.45(14) 4_554 3_565
O5 Cs1 O2 89.31(14) 4_554 .
O5 Cs1 O2 87.71(14) 4_554 3_565
O5 Cs1 O3 56.37(14) 4_554 1_554
O5 Cs1 O3 103.33(14) 4_554 3_564
O5 Cs1 O4 90.19(16) 4_554 1_554
O5 Cs1 O4 67.75(14) 4_554 3_564
O5 Cs1 O6 41.98(14) 4_554 4_554
O5 Cs1 O6 142.70(13) 4_554 2_664
O5 Cs1 F1 150.26(14) 4_554 .
O6 Cs1 O1 90.71(14) 4_554 .
O6 Cs1 O1 59.98(14) 4_554 3_565
O6 Cs1 O2 55.39(13) 4_554 .
O6 Cs1 O3 90.29(14) 4_554 1_554
O6 Cs1 O3 141.81(15) 4_554 3_564
O6 Cs1 O4 108.94(15) 4_554 1_554
O6 Cs1 O4 101.78(16) 4_554 3_564
O6 Cs1 O6 111.31(17) 4_554 2_664
F1 Cs1 O1 151.25(13) . 3_565
F1 Cs1 O1 47.49(14) . .
F1 Cs1 O2 80.98(15) . .
F1 Cs1 O3 81.21(16) . 3_564
F1 Cs1 O3 98.16(15) . 1_554
F1 Cs1 O4 61.21(15) . 1_554
F1 Cs1 O4 121.40(17) . 3_564
F1 Cs1 O6 65.84(14) . 2_664
F1 Cs1 O6 136.34(15) . 4_554
Cs1 Al1 Cs1 102.45(7) . 2_664
O1 Al1 Cs1 58.8(2) . .
O1 Al1 Cs1 156.1(2) . 2_664
O1 Al1 O3 110.7(3) . 4_544
O1 Al1 O6 112.1(3) . 1_554
O3 Al1 Cs1 143.8(2) 4_544 .
O3 Al1 Cs1 93.2(2) 4_544 2_664
O3 Al1 O6 112.2(3) 4_544 1_554
O6 Al1 Cs1 54.6(2) 1_554 2_664
O6 Al1 Cs1 103.4(2) 1_554 .
F1 Al1 Cs1 52.6(2) . .
F1 Al1 Cs1 64.3(3) . 2_664
F1 Al1 O1 106.8(4) . .
F1 Al1 O3 109.4(4) . 4_544
F1 Al1 O6 105.5(4) . 1_554
Cs1 B1 Cs1 64.51(17) 3_465 .
O1 B1 Cs1 62.5(5) . .
O1 B1 Cs1 66.2(5) . 3_465
O1 B1 O2 118.0(8) . .
O1 B1 O5 121.9(8) . .
O2 B1 Cs1 60.6(4) . 3_465
O2 B1 Cs1 67.4(5) . .
O5 B1 Cs1 145.7(7) . .
O5 B1 Cs1 149.8(7) . 3_465
O5 B1 O2 120.1(8) . .
Cs1 B2 Cs1 64.06(15) 3_466 1_556
O2 B2 Cs1 149.3(8) . 1_556
O2 B2 Cs1 146.6(9) . 3_466
O2 B2 O4 121.2(9) . .
O3 B2 Cs1 64.3(5) . 1_556
O3 B2 Cs1 64.2(5) . 3_466
O3 B2 O2 121.6(9) . .
O3 B2 O4 117.2(7) . .
O4 B2 Cs1 64.2(5) . 3_466
O4 B2 Cs1 62.5(5) . 1_556
Cs1 B3 Cs1 65.20(16) 4_545 2_665
O4 B3 Cs1 161.6(7) . 4_545
O4 B3 Cs1 133.1(6) . 2_665
O5 B3 Cs1 61.1(4) . 4_545
O5 B3 Cs1 69.2(5) . 2_665
O5 B3 O4 119.4(8) . .
O6 B3 Cs1 62.7(5) . 4_545
O6 B3 Cs1 68.4(5) . 2_665
O6 B3 O4 121.1(8) . .
O6 B3 O5 119.4(8) . .
Cs1 O1 Cs1 72.31(11) 3_465 .
Al1 O1 Cs1 96.1(2) . .
Al1 O1 Cs1 132.5(2) . 3_465
B1 O1 Cs1 92.8(5) . 3_465
B1 O1 Cs1 97.3(6) . .
B1 O1 Al1 134.8(6) . .
Cs1 O2 Cs1 72.47(12) 3_465 .
B1 O2 Cs1 91.5(5) . .
B1 O2 Cs1 97.7(5) . 3_465
B2 O2 Cs1 126.0(7) . .
B2 O2 Cs1 135.5(7) . 3_465
B2 O2 B1 119.1(8) . .
Cs1 O3 Cs1 71.80(14) 3_466 1_556
Al1 O3 Cs1 129.0(3) 4 1_556
Al1 O3 Cs1 115.8(3) 4 3_466
B2 O3 Cs1 94.7(6) . 3_466
B2 O3 Cs1 95.6(6) . 1_556
B2 O3 Al1 131.0(6) . 4
Cs1 O4 Cs1 72.39(12) 3_466 1_556
B2 O4 Cs1 94.4(6) . 3_466
B2 O4 Cs1 97.1(6) . 1_556
B2 O4 B3 119.8(7) . .
B3 O4 Cs1 127.8(6) . 1_556
B3 O4 Cs1 132.6(6) . 3_466
Cs1 O5 Cs1 72.52(11) 4_545 2_665
B1 O5 Cs1 139.7(5) . 4_545
B1 O5 Cs1 119.4(6) . 2_665
B1 O5 B3 119.9(7) . .
B3 O5 Cs1 89.9(5) . 2_665
B3 O5 Cs1 97.1(5) . 4_545
Cs1 O6 Cs1 72.31(12) 4_545 2_665
Al1 O6 Cs1 102.2(2) 1_556 2_665
Al1 O6 Cs1 137.0(3) 1_556 4_545
B3 O6 Cs1 96.1(5) . 4_545
B3 O6 Cs1 91.2(5) . 2_665
B3 O6 Al1 126.8(6) . 1_556
Al1 F1 Cs1 103.6(3) . .

loop_
_geom_bond_atom_site_label_1
_geom_bond_atom_site_label_2
_geom_bond_distance
_geom_bond_site_symmetry_2
Cs1 O1 3.428(6) 3_565
Cs1 O1 3.464(6) .
Cs1 O2 3.291(6) 3_565
Cs1 O2 3.577(6) .
Cs1 O3 3.385(7) 3_564
Cs1 O3 3.546(7) 1_554
Cs1 O4 3.382(6) 3_564
Cs1 O4 3.502(6) 1_554
Cs1 O5 3.256(5) 4_554
Cs1 O6 3.296(6) 4_554
Cs1 O6 3.585(6) 2_664
Cs1 F1 3.292(7) .
Al1 O1 1.719(6) .
Al1 O3 1.730(7) 4_544
Al1 O6 1.734(6) 1_554
Al1 F1 1.675(5) .
B1 O1 1.347(11) .
B1 O2 1.395(11) .
B1 O5 1.375(11) .
B2 O2 1.354(12) .
B2 O3 1.352(14) .
B2 O4 1.373(12) .
B3 O4 1.391(11) .
B3 O5 1.377(12) .
B3 O6 1.342(10) .
